data_1513403
loop_
_publ_author_name
'Zhao, Mi-Na'
'Ren, Zhi-Hui'
'Wang, Yao-Yu'
'Guan, Zheng-Hui'

_publ_section_title
;
 Pd-catalyzed oxidative coupling of enamides and alkynes for synthesis of
 substituted pyrroles.
;
_journal_issue 2
_journal_name_full 'Organic letters'
_journal_page_first 608
_journal_page_last 611
_journal_paper_doi 10.1021/ol403517p
_journal_volume 16
_journal_year 2014
_chemical_formula_sum 'C21 H19 N O3'
_chemical_formula_weight 333.37
_chemical_name_systematic
; 
 ? 
;
_space_group_IT_number 14
_symmetry_cell_setting monoclinic
_symmetry_space_group_name_Hall '-P 2yn'
_symmetry_space_group_name_H-M 'P 1 21/n 1'
_atom_sites_solution_hydrogens geom
_atom_sites_solution_primary direct
_atom_sites_solution_secondary difmap
_audit_creation_method SHELXL-97
_cell_angle_alpha 90.00
_cell_angle_beta 100.905(5)
_cell_angle_gamma 90.00
_cell_formula_units_Z 4
_cell_length_a 13.262(4)
_cell_length_b 9.481(3)
_cell_length_c 14.406(5)
_cell_measurement_reflns_used 2053
_cell_measurement_temperature 296(2)
_cell_measurement_theta_max 23.61
_cell_measurement_theta_min 2.32
_cell_volume 1778.7(10)
_computing_cell_refinement 'Bruker SAINT'
_computing_data_collection 'Bruker APEX2'
_computing_data_reduction 'Bruker SAINT'
_computing_molecular_graphics 'Bruker SHELXTL'
_computing_publication_material 'Bruker SHELXTL'
_computing_structure_refinement 'SHELXL-97 (Sheldrick, 2008)'
_computing_structure_solution 'SHELXS-97 (Sheldrick, 2008)'
_diffrn_ambient_temperature 296(2)
_diffrn_measured_fraction_theta_full 0.997
_diffrn_measured_fraction_theta_max 0.997
_diffrn_measurement_device_type 'Bruker APEX-II CCD'
_diffrn_measurement_method '\f and \w scans'
_diffrn_radiation_monochromator graphite
_diffrn_radiation_source 'fine-focus sealed tube'
_diffrn_radiation_type MoK\a
_diffrn_radiation_wavelength 0.71073
_diffrn_reflns_av_R_equivalents 0.0366
_diffrn_reflns_av_sigmaI/netI 0.0413
_diffrn_reflns_limit_h_max 15
_diffrn_reflns_limit_h_min -15
_diffrn_reflns_limit_k_max 11
_diffrn_reflns_limit_k_min -7
_diffrn_reflns_limit_l_max 17
_diffrn_reflns_limit_l_min -17
_diffrn_reflns_number 8577
_diffrn_reflns_theta_full 25.10
_diffrn_reflns_theta_max 25.10
_diffrn_reflns_theta_min 2.32
_exptl_absorpt_coefficient_mu 0.083
_exptl_absorpt_correction_T_max 0.9810
_exptl_absorpt_correction_T_min 0.9700
_exptl_absorpt_correction_type none
_exptl_crystal_density_diffrn 1.245
_exptl_crystal_F_000 704
_exptl_crystal_size_max 0.37
_exptl_crystal_size_mid 0.30
_exptl_crystal_size_min 0.23
_refine_diff_density_max 0.187
_refine_diff_density_min -0.163
_refine_diff_density_rms 0.036
_refine_ls_extinction_coef 0.0084(11)
_refine_ls_extinction_expression Fc^*^=kFc[1+0.001xFc^2^\l^3^/sin(2\q)]^-1/4^
_refine_ls_extinction_method SHELXL
_refine_ls_goodness_of_fit_ref 1.005
_refine_ls_hydrogen_treatment mixed
_refine_ls_matrix_type full
_refine_ls_number_parameters 229
_refine_ls_number_reflns 3157
_refine_ls_number_restraints 0
_refine_ls_restrained_S_all 1.005
_refine_ls_R_factor_all 0.0709
_refine_ls_R_factor_gt 0.0558
_refine_ls_shift/su_max 0.000
_refine_ls_shift/su_mean 0.000
_refine_ls_structure_factor_coef Fsqd
_refine_ls_weighting_details 'calc w=1/[\s^2^(Fo^2^)+(0.0300P)^2^+0.9656P] where P=(Fo^2^+2Fc^2^)/3'
_refine_ls_weighting_scheme calc
_refine_ls_wR_factor_gt 0.1101
_refine_ls_wR_factor_ref 0.1177
_reflns_number_gt 2550
_reflns_number_total 3157
_reflns_threshold_expression >2sigma(I)
_cod_data_source_file ol403517p_si_002.cif
_cod_data_source_block xb7110
_cod_depositor_comments
;
The following automatic conversions were performed:

'_symmetry_cell_setting' value 'Monoclinic' changed to 'monoclinic'
according to
/usr/data/users/saulius/automatic-downloads/current/ACS/lib/dictionaries/cif_core.dic
dictionary named 'cif_core.dic' version 2.4.2 from 2011-04-26.

Automatic conversion script
Id: cif_fix_values 2281 2013-09-26 08:29:07Z andrius 
;
_cod_original_sg_symbol_H-M P2(1)/n
_cod_database_code 1513403

loop_
_symmetry_equiv_pos_as_xyz
'x, y, z'
'-x+1/2, y+1/2, -z+1/2'
'-x, -y, -z'
'x-1/2, -y-1/2, z-1/2'

loop_
_atom_site_label
_atom_site_type_symbol
_atom_site_fract_x
_atom_site_fract_y
_atom_site_fract_z
_atom_site_U_iso_or_equiv
_atom_site_adp_type
_atom_site_occupancy
_atom_site_symmetry_multiplicity
_atom_site_calc_flag
_atom_site_refinement_flags
N1 N 0.96480(12) 0.08424(17) 0.84001(11) 0.0430(4) Uani 1 1 d .
O1 O 0.88911(14) 0.3761(2) 1.06717(15) 0.0981(7) Uani 1 1 d .
O2 O 0.75187(12) 0.26676(18) 0.98751(12) 0.0666(5) Uani 1 1 d .
O3 O 0.99743(13) 0.0364(2) 0.69422(11) 0.0708(5) Uani 1 1 d .
C1 C 0.5824(2) 0.2880(4) 1.0141(2) 0.0891(9) Uani 1 1 d .
H1A H 0.5567 0.3111 0.9490 0.134 Uiso 1 1 calc R
H1B H 0.5394 0.3305 1.0529 0.134 Uiso 1 1 calc R
H1C H 0.5823 0.1875 1.0219 0.134 Uiso 1 1 calc R
C2 C 0.68768(19) 0.3415(3) 1.0421(2) 0.0828(9) Uani 1 1 d .
H2A H 0.6895 0.4420 1.0299 0.099 Uiso 1 1 calc R
H2B H 0.7123 0.3259 1.1091 0.099 Uiso 1 1 calc R
C3 C 0.85174(17) 0.2936(3) 1.00773(17) 0.0569(6) Uani 1 1 d .
C4 C 0.91136(15) 0.2147(2) 0.94937(15) 0.0473(5) Uani 1 1 d .
C5 C 1.01685(16) 0.2430(2) 0.95082(15) 0.0511(6) Uani 1 1 d .
H5 H 1.0574 0.3056 0.9915 0.061 Uiso 1 1 calc R
C6 C 1.04877(15) 0.1647(2) 0.88362(15) 0.0453(5) Uani 1 1 d .
C7 C 0.88034(15) 0.1156(2) 0.87997(14) 0.0425(5) Uani 1 1 d .
C8 C 0.77896(15) 0.0527(2) 0.84173(15) 0.0442(5) Uani 1 1 d .
C9 C 0.73438(18) 0.0677(2) 0.74742(17) 0.0571(6) Uani 1 1 d .
H9 H 0.7675 0.1202 0.7076 0.069 Uiso 1 1 calc R
C10 C 0.6409(2) 0.0054(3) 0.7119(2) 0.0717(8) Uani 1 1 d .
H10 H 0.6116 0.0157 0.6483 0.086 Uiso 1 1 calc R
C11 C 0.5913(2) -0.0714(3) 0.7699(3) 0.0816(9) Uani 1 1 d .
H11 H 0.5283 -0.1130 0.7456 0.098 Uiso 1 1 calc R
C12 C 0.6339(2) -0.0872(3) 0.8629(2) 0.0810(9) Uani 1 1 d .
H12 H 0.6001 -0.1397 0.9022 0.097 Uiso 1 1 calc R
C13 C 0.72725(18) -0.0254(3) 0.89887(18) 0.0629(7) Uani 1 1 d .
H13 H 0.7558 -0.0363 0.9626 0.075 Uiso 1 1 calc R
C14 C 1.15268(15) 0.1543(2) 0.86245(15) 0.0479(5) Uani 1 1 d .
C15 C 1.21307(17) 0.2751(3) 0.87026(18) 0.0617(6) Uani 1 1 d .
H15 H 1.1856 0.3609 0.8844 0.074 Uiso 1 1 calc R
C16 C 1.31340(18) 0.2690(3) 0.8572(2) 0.0750(8) Uani 1 1 d .
H16 H 1.3533 0.3504 0.8637 0.090 Uiso 1 1 calc R
C17 C 1.35486(19) 0.1438(3) 0.8346(2) 0.0754(8) Uani 1 1 d .
H17 H 1.4223 0.1404 0.8251 0.091 Uiso 1 1 calc R
C18 C 1.29597(18) 0.0237(3) 0.82599(18) 0.0680(7) Uani 1 1 d .
H18 H 1.3236 -0.0613 0.8106 0.082 Uiso 1 1 calc R
C19 C 1.19618(17) 0.0285(3) 0.84005(17) 0.0571(6) Uani 1 1 d .
H19 H 1.1573 -0.0537 0.8345 0.069 Uiso 1 1 calc R
C20 C 0.96410(16) -0.0065(2) 0.75995(16) 0.0482(5) Uani 1 1 d .
C21 C 0.92806(19) -0.1533(2) 0.76910(19) 0.0652(7) Uani 1 1 d .
H21A H 0.8924 -0.1860 0.7087 0.098 Uiso 1 1 calc R
H21B H 0.8825 -0.1555 0.8136 0.098 Uiso 1 1 calc R
H21C H 0.9860 -0.2133 0.7910 0.098 Uiso 1 1 calc R

loop_
_atom_site_aniso_label
_atom_site_aniso_U_11
_atom_site_aniso_U_22
_atom_site_aniso_U_33
_atom_site_aniso_U_23
_atom_site_aniso_U_13
_atom_site_aniso_U_12
N1 0.0417(9) 0.0432(10) 0.0453(10) -0.0014(8) 0.0110(8) -0.0023(8)
O1 0.0656(12) 0.1192(17) 0.1097(16) -0.0708(14) 0.0172(11) -0.0153(11)
O2 0.0505(9) 0.0748(12) 0.0787(11) -0.0311(10) 0.0228(8) -0.0079(8)
O3 0.0776(12) 0.0861(13) 0.0537(10) -0.0044(9) 0.0251(9) -0.0130(10)
C1 0.0651(17) 0.120(3) 0.090(2) -0.0190(19) 0.0328(15) -0.0005(17)
C2 0.0669(17) 0.090(2) 0.099(2) -0.0420(18) 0.0347(16) -0.0072(15)
C3 0.0532(14) 0.0579(15) 0.0598(15) -0.0131(12) 0.0111(11) -0.0043(12)
C4 0.0458(12) 0.0487(13) 0.0478(12) -0.0053(10) 0.0095(10) -0.0028(10)
C5 0.0456(12) 0.0536(14) 0.0522(13) -0.0088(11) 0.0042(10) -0.0051(10)
C6 0.0415(11) 0.0445(12) 0.0481(12) 0.0035(10) 0.0039(9) -0.0028(9)
C7 0.0439(11) 0.0415(12) 0.0431(11) 0.0033(10) 0.0106(9) -0.0015(9)
C8 0.0413(11) 0.0417(12) 0.0507(12) -0.0074(10) 0.0114(10) -0.0010(9)
C9 0.0592(14) 0.0480(14) 0.0614(15) -0.0025(12) 0.0042(12) 0.0021(11)
C10 0.0656(16) 0.0608(17) 0.0781(18) -0.0174(15) -0.0137(14) 0.0087(14)
C11 0.0506(15) 0.0716(19) 0.119(3) -0.0382(19) 0.0063(16) -0.0123(14)
C12 0.0677(17) 0.084(2) 0.099(2) -0.0266(18) 0.0365(17) -0.0320(15)
C13 0.0622(15) 0.0688(16) 0.0608(15) -0.0104(13) 0.0197(12) -0.0188(13)
C14 0.0430(12) 0.0506(13) 0.0494(13) 0.0041(10) 0.0069(10) -0.0024(10)
C15 0.0507(13) 0.0570(15) 0.0778(17) -0.0014(13) 0.0125(12) -0.0051(12)
C16 0.0512(15) 0.0728(19) 0.103(2) -0.0010(17) 0.0193(14) -0.0134(14)
C17 0.0444(14) 0.091(2) 0.094(2) -0.0008(17) 0.0214(13) -0.0045(14)
C18 0.0532(14) 0.0723(18) 0.0799(18) -0.0074(15) 0.0162(13) 0.0083(13)
C19 0.0490(13) 0.0535(14) 0.0677(15) 0.0013(12) 0.0082(11) -0.0022(11)
C20 0.0425(12) 0.0528(14) 0.0503(13) -0.0032(11) 0.0116(10) -0.0003(10)
C21 0.0695(16) 0.0502(14) 0.0797(18) -0.0151(13) 0.0234(13) -0.0043(12)

loop_
_atom_type_symbol
_atom_type_description
_atom_type_scat_dispersion_real
_atom_type_scat_dispersion_imag
_atom_type_scat_source
C C 0.0033 0.0016 'International Tables Vol C Tables 4.2.6.8 and 6.1.1.4'
H H 0.0000 0.0000 'International Tables Vol C Tables 4.2.6.8 and 6.1.1.4'
N N 0.0061 0.0033 'International Tables Vol C Tables 4.2.6.8 and 6.1.1.4'
O O 0.0106 0.0060 'International Tables Vol C Tables 4.2.6.8 and 6.1.1.4'

loop_
_geom_angle_atom_site_label_1
_geom_angle_atom_site_label_2
_geom_angle_atom_site_label_3
_geom_angle
C7 N1 C6 109.54(17)
C7 N1 C20 125.37(17)
C6 N1 C20 124.83(17)
C3 O2 C2 116.87(18)
C2 C1 H1A 109.5
C2 C1 H1B 109.5
H1A C1 H1B 109.5
C2 C1 H1C 109.5
H1A C1 H1C 109.5
H1B C1 H1C 109.5
O2 C2 C1 107.9(2)
O2 C2 H2A 110.1
C1 C2 H2A 110.1
O2 C2 H2B 110.1
C1 C2 H2B 110.1
H2A C2 H2B 108.4
O1 C3 O2 123.0(2)
O1 C3 C4 123.3(2)
O2 C3 C4 113.7(2)
C7 C4 C5 107.33(18)
C7 C4 C3 130.2(2)
C5 C4 C3 122.1(2)
C6 C5 C4 109.07(19)
C6 C5 H5 125.5
C4 C5 H5 125.5
C5 C6 N1 106.95(18)
C5 C6 C14 128.24(19)
N1 C6 C14 124.67(19)
C4 C7 N1 107.10(17)
C4 C7 C8 132.17(18)
N1 C7 C8 120.56(18)
C13 C8 C9 118.2(2)
C13 C8 C7 120.9(2)
C9 C8 C7 120.92(19)
C10 C9 C8 120.4(2)
C10 C9 H9 119.8
C8 C9 H9 119.8
C11 C10 C9 120.3(3)
C11 C10 H10 119.9
C9 C10 H10 119.9
C12 C11 C10 120.1(3)
C12 C11 H11 119.9
C10 C11 H11 119.9
C11 C12 C13 119.9(3)
C11 C12 H12 120.0
C13 C12 H12 120.0
C12 C13 C8 121.0(2)
C12 C13 H13 119.5
C8 C13 H13 119.5
C19 C14 C15 117.9(2)
C19 C14 C6 123.6(2)
C15 C14 C6 118.5(2)
C16 C15 C14 120.7(2)
C16 C15 H15 119.7
C14 C15 H15 119.7
C17 C16 C15 120.5(2)
C17 C16 H16 119.7
C15 C16 H16 119.7
C16 C17 C18 119.5(2)
C16 C17 H17 120.3
C18 C17 H17 120.3
C17 C18 C19 120.4(2)
C17 C18 H18 119.8
C19 C18 H18 119.8
C18 C19 C14 121.0(2)
C18 C19 H19 119.5
C14 C19 H19 119.5
O3 C20 N1 119.1(2)
O3 C20 C21 124.4(2)
N1 C20 C21 116.30(19)
C20 C21 H21A 109.5
C20 C21 H21B 109.5
H21A C21 H21B 109.5
C20 C21 H21C 109.5
H21A C21 H21C 109.5
H21B C21 H21C 109.5

loop_
_geom_bond_atom_site_label_1
_geom_bond_atom_site_label_2
_geom_bond_distance
N1 C7 1.385(2)
N1 C6 1.397(3)
N1 C20 1.437(3)
O1 C3 1.196(3)
O2 C3 1.326(3)
O2 C2 1.449(3)
O3 C20 1.190(2)
C1 C2 1.468(3)
C1 H1A 0.9600
C1 H1B 0.9600
C1 H1C 0.9600
C2 H2A 0.9700
C2 H2B 0.9700
C3 C4 1.464(3)
C4 C7 1.377(3)
C4 C5 1.421(3)
C5 C6 1.350(3)
C5 H5 0.9300
C6 C14 1.470(3)
C7 C8 1.479(3)
C8 C13 1.382(3)
C8 C9 1.383(3)
C9 C10 1.381(3)
C9 H9 0.9300
C10 C11 1.367(4)
C10 H10 0.9300
C11 C12 1.361(4)
C11 H11 0.9300
C12 C13 1.379(3)
C12 H12 0.9300
C13 H13 0.9300
C14 C19 1.389(3)
C14 C15 1.390(3)
C15 C16 1.380(3)
C15 H15 0.9300
C16 C17 1.373(4)
C16 H16 0.9300
C17 C18 1.373(4)
C17 H17 0.9300
C18 C19 1.377(3)
C18 H18 0.9300
C19 H19 0.9300
C20 C21 1.486(3)
C21 H21A 0.9600
C21 H21B 0.9600
C21 H21C 0.9600

loop_
_geom_torsion_atom_site_label_1
_geom_torsion_atom_site_label_2
_geom_torsion_atom_site_label_3
_geom_torsion_atom_site_label_4
_geom_torsion
C3 O2 C2 C1 -175.4(2)
C2 O2 C3 O1 -0.8(4)
C2 O2 C3 C4 -179.7(2)
O1 C3 C4 C7 178.8(3)
O2 C3 C4 C7 -2.2(4)
O1 C3 C4 C5 -8.0(4)
O2 C3 C4 C5 171.0(2)
C7 C4 C5 C6 0.6(3)
C3 C4 C5 C6 -173.9(2)
C4 C5 C6 N1 -1.0(2)
C4 C5 C6 C14 -176.8(2)
C7 N1 C6 C5 1.0(2)
C20 N1 C6 C5 175.43(19)
C7 N1 C6 C14 176.96(19)
C20 N1 C6 C14 -8.6(3)
C5 C4 C7 N1 0.0(2)
C3 C4 C7 N1 173.9(2)
C5 C4 C7 C8 -175.3(2)
C3 C4 C7 C8 -1.4(4)
C6 N1 C7 C4 -0.6(2)
C20 N1 C7 C4 -174.99(19)
C6 N1 C7 C8 175.39(18)
C20 N1 C7 C8 1.0(3)
C4 C7 C8 C13 -62.1(3)
N1 C7 C8 C13 123.1(2)
C4 C7 C8 C9 119.3(3)
N1 C7 C8 C9 -55.5(3)
C13 C8 C9 C10 -0.4(3)
C7 C8 C9 C10 178.3(2)
C8 C9 C10 C11 0.3(4)
C9 C10 C11 C12 -0.2(4)
C10 C11 C12 C13 0.1(4)
C11 C12 C13 C8 -0.2(4)
C9 C8 C13 C12 0.3(4)
C7 C8 C13 C12 -178.3(2)
C5 C6 C14 C19 139.4(2)
N1 C6 C14 C19 -35.7(3)
C5 C6 C14 C15 -36.9(3)
N1 C6 C14 C15 148.0(2)
C19 C14 C15 C16 -0.8(4)
C6 C14 C15 C16 175.8(2)
C14 C15 C16 C17 1.1(4)
C15 C16 C17 C18 -0.7(4)
C16 C17 C18 C19 -0.1(4)
C17 C18 C19 C14 0.4(4)
C15 C14 C19 C18 0.0(3)
C6 C14 C19 C18 -176.3(2)
C7 N1 C20 O3 126.8(2)
C6 N1 C20 O3 -46.7(3)
C7 N1 C20 C21 -57.6(3)
C6 N1 C20 C21 128.8(2)
